data_4302827
loop_
_publ_author_name
'John J. Curley'
'Tetsuro Murahashi'
'Christopher C. Cummins'

_publ_contact_author_address
;Department of Chemistry
Massachusetts Institute of Technology
77 Massachusetts Avenue
Room 6-325
Cambridge, MA
02139
;
_publ_contact_author_email ccummins@mit.edu
_publ_contact_author_name 'Christopher C. Cummins'
_publ_section_title
;
Synthesis and Reversible Reductive Coupling of Cationic, Dinitrogen-Derived
Diazoalkane Complexes
;
_journal_name_full 'Inorganic Chemistry'
_journal_page_first 7181
_journal_page_last 7193
_journal_paper_doi 10.1021/ic900495s
_journal_volume 48
_journal_year 2009
_chemical_formula_sum 'C45 H65 Al Cl4 Mo N6'
_chemical_formula_weight 954.78
_chemical_name_common '[4-(NMe2)C6H4C(H)NNMo(N[t-Bu]Ar)3][AlCl4]'
_chemical_name_systematic
;
 ?
;
_space_group_IT_number 14
_symmetry_cell_setting monoclinic
_symmetry_space_group_name_Hall '-P 2yn'
_symmetry_space_group_name_H-M 'P 1 21/n 1'
_atom_sites_solution_hydrogens geom
_atom_sites_solution_primary direct
_atom_sites_solution_secondary difmap
_audit_creation_method SHELXL-97
_cell_angle_alpha 90.00
_cell_angle_beta 95.85(3)
_cell_angle_gamma 90.00
_cell_formula_units_Z 4
_cell_length_a 11.080(2)
_cell_length_b 19.933(4)
_cell_length_c 22.971(5)
_cell_measurement_reflns_used 867
_cell_measurement_temperature 243(2)
_cell_measurement_theta_max 23.18
_cell_measurement_theta_min 2.86
_cell_volume 5046.9(18)
_computing_cell_refinement 'SAINT 7 (Bruker-AXS, 2005)'
_computing_data_collection 'SMART 5 (Bruker-AXS, 2003)'
_computing_data_reduction 'SAINT 7 (Bruker-AXS, 2005)'
_computing_molecular_graphics 'Bruker SHELXTL'
_computing_publication_material 'Bruker SHELXTL'
_computing_structure_refinement 'SHELXL-97 (Sheldrick, 1997)'
_computing_structure_solution 'SHELXS-97 (Sheldrick, 1990)'
_diffrn_ambient_temperature 243(2)
_diffrn_detector_area_resol_mean 8.3
_diffrn_measured_fraction_theta_full 0.999
_diffrn_measured_fraction_theta_max 0.999
_diffrn_measurement_device_type 'Bruker Smart APEX CCD'
_diffrn_measurement_method 'omega and phi scans'
_diffrn_radiation_monochromator graphite
_diffrn_radiation_source 'fine-focus sealed tube'
_diffrn_radiation_type MoK\a
_diffrn_radiation_wavelength 0.71073
_diffrn_reflns_av_R_equivalents 0.0383
_diffrn_reflns_av_sigmaI/netI 0.0225
_diffrn_reflns_limit_h_max 14
_diffrn_reflns_limit_h_min -14
_diffrn_reflns_limit_k_max 26
_diffrn_reflns_limit_k_min -26
_diffrn_reflns_limit_l_max 31
_diffrn_reflns_limit_l_min -31
_diffrn_reflns_number 105792
_diffrn_reflns_theta_full 28.71
_diffrn_reflns_theta_max 28.71
_diffrn_reflns_theta_min 1.78
_diffrn_standards_decay_% 0
_diffrn_standards_interval_count 0
_diffrn_standards_interval_time 0
_diffrn_standards_number 0
_exptl_absorpt_coefficient_mu 0.524
_exptl_absorpt_correction_T_max 0.8801
_exptl_absorpt_correction_T_min 0.8801
_exptl_absorpt_correction_type multi-scan
_exptl_absorpt_process_details 'SADABS (Sheldrick, 2005)'
_exptl_crystal_colour red
_exptl_crystal_density_diffrn 1.257
_exptl_crystal_description block
_exptl_crystal_F_000 2000
_exptl_crystal_size_max 0.25
_exptl_crystal_size_mid 0.25
_exptl_crystal_size_min 0.25
_refine_diff_density_max 1.618
_refine_diff_density_min -1.287
_refine_diff_density_rms 0.077
_refine_ls_extinction_method none
_refine_ls_goodness_of_fit_ref 1.032
_refine_ls_hydrogen_treatment mixed
_refine_ls_matrix_type full
_refine_ls_number_parameters 534
_refine_ls_number_reflns 13029
_refine_ls_number_restraints 32
_refine_ls_restrained_S_all 1.040
_refine_ls_R_factor_all 0.0645
_refine_ls_R_factor_gt 0.0503
_refine_ls_shift/su_max 0.001
_refine_ls_shift/su_mean 0.000
_refine_ls_structure_factor_coef Fsqd
_refine_ls_weighting_details 'calc w=1/[\s^2^(Fo^2^)+(0.0767P)^2^+5.6857P] where P=(Fo^2^+2Fc^2^)/3'
_refine_ls_weighting_scheme calc
_refine_ls_wR_factor_gt 0.1364
_refine_ls_wR_factor_ref 0.1499
_reflns_number_gt 10446
_reflns_number_total 13029
_reflns_threshold_expression >2sigma(I)
_cod_data_source_file ic900495s_si_001_3.cif
_cod_data_source_block '[1-NMe2][AlCl4]'
_cod_depositor_comments
;
The following automatic conversions were performed:
'_symmetry_cell_setting' value 'Monoclinic' changed to 'monoclinic'
according to '/home/saulius/struct/CIF-dictionaries/cif_core.dic'
dictionary named 'cif_core.dic' version 2.4.1 from 2010-06-29.

Automatic conversion script
Id: cif_fix_enum 1527 2010-12-29 10:47:43Z saulius 
;
_cod_original_cell_volume 5046.7(17)
_cod_original_formula_sum 'C45 H65 Al1 Cl4 Mo1 N6'
_cod_database_code 4302827

loop_
_symmetry_equiv_pos_as_xyz
'x, y, z'
'-x+1/2, y+1/2, -z+1/2'
'-x, -y, -z'
'x-1/2, -y-1/2, z-1/2'

loop_
_atom_site_label
_atom_site_type_symbol
_atom_site_fract_x
_atom_site_fract_y
_atom_site_fract_z
_atom_site_U_iso_or_equiv
_atom_site_adp_type
_atom_site_occupancy
_atom_site_symmetry_multiplicity
_atom_site_calc_flag
_atom_site_refinement_flags
_atom_site_disorder_assembly
_atom_site_disorder_group
Mo1 Mo 0.514859(19) 0.340717(10) 0.806441(9) 0.03034(8) Uani 1 1 d . . .
Al1 Al 1.00515(11) 0.26294(6) 0.98703(5) 0.0596(3) Uani 1 1 d DU . .
Cl1 Cl 1.02951(19) 0.35092(7) 0.93855(7) 0.1316(8) Uani 1 1 d DU . .
Cl2 Cl 1.01285(19) 0.17966(7) 0.92945(7) 0.1286(7) Uani 1 1 d DU . .
Cl3 Cl 0.83581(16) 0.25833(16) 1.01968(11) 0.1770(11) Uani 1 1 d DU . .
Cl4 Cl 1.14671(11) 0.25577(6) 1.05670(5) 0.0750(3) Uani 1 1 d DU . .
N1 N 0.5019(2) 0.38773(11) 0.87969(10) 0.0377(5) Uani 1 1 d . . .
N2 N 0.3660(2) 0.34628(11) 0.75403(11) 0.0398(5) Uani 1 1 d . . .
N4 N 0.5244(2) 0.25670(11) 0.82526(11) 0.0392(5) Uani 1 1 d . . .
N3 N 0.6616(2) 0.35795(10) 0.76925(9) 0.0318(4) Uani 1 1 d . . .
N5 N 0.5243(2) 0.19209(11) 0.83736(12) 0.0431(5) Uani 1 1 d . . .
N6 N 0.6163(3) -0.09423(14) 0.96395(14) 0.0565(7) Uani 1 1 d . . .
C11 C 0.5622(3) 0.45243(14) 0.88134(11) 0.0377(6) Uani 1 1 d . . .
C12 C 0.6824(3) 0.45836(17) 0.90513(13) 0.0459(7) Uani 1 1 d . . .
H12 H 0.7259 0.4199 0.9185 0.055 Uiso 1 1 calc R . .
C13 C 0.7385(3) 0.52083(19) 0.90926(14) 0.0515(8) Uani 1 1 d . . .
C14 C 0.6732(3) 0.57669(18) 0.88815(15) 0.0536(8) Uani 1 1 d . . .
H14 H 0.7109 0.6190 0.8906 0.064 Uiso 1 1 calc R . .
C15 C 0.5540(3) 0.57187(15) 0.86356(13) 0.0471(7) Uani 1 1 d . . .
C16 C 0.4991(3) 0.50908(14) 0.86025(12) 0.0401(6) Uani 1 1 d . . .
H16 H 0.4184 0.5049 0.8436 0.048 Uiso 1 1 calc R . .
C17 C 0.4495(3) 0.36787(17) 0.93546(14) 0.0533(8) Uani 1 1 d . . .
C21 C 0.3103(2) 0.41189(14) 0.75456(13) 0.0395(6) Uani 1 1 d . . .
C22 C 0.2262(3) 0.42738(16) 0.79362(15) 0.0465(7) Uani 1 1 d . . .
H22 H 0.2044 0.3945 0.8200 0.056 Uiso 1 1 calc R . .
C23 C 0.1740(3) 0.49080(17) 0.79418(16) 0.0515(7) Uani 1 1 d . . .
C24 C 0.2074(3) 0.53852(17) 0.75462(15) 0.0518(8) Uani 1 1 d . . .
H24 H 0.1729 0.5816 0.7549 0.062 Uiso 1 1 calc R . .
C25 C 0.2897(3) 0.52444(16) 0.71500(14) 0.0492(7) Uani 1 1 d . . .
C26 C 0.3420(3) 0.46094(15) 0.71544(13) 0.0440(6) Uani 1 1 d . . .
H26 H 0.3992 0.4510 0.6892 0.053 Uiso 1 1 calc R . .
C27 C 0.2923(3) 0.29152(18) 0.72204(19) 0.0625(10) Uani 1 1 d . . .
C41 C 0.5960(3) 0.10437(14) 0.90349(13) 0.0421(6) Uani 1 1 d . . .
C42 C 0.5384(3) 0.05209(15) 0.87072(14) 0.0469(7) Uani 1 1 d . . .
H42 H 0.4947 0.0618 0.8345 0.056 Uiso 1 1 calc R . .
C43 C 0.5443(3) -0.01275(15) 0.89015(15) 0.0492(7) Uani 1 1 d . . .
H43 H 0.5046 -0.0467 0.8671 0.059 Uiso 1 1 calc R . .
C44 C 0.6094(3) -0.02955(15) 0.94456(14) 0.0458(7) Uani 1 1 d . . .
C45 C 0.6677(3) 0.02290(16) 0.97734(15) 0.0501(7) Uani 1 1 d . . .
H45 H 0.7113 0.0134 1.0137 0.060 Uiso 1 1 calc R . .
C46 C 0.6619(3) 0.08773(16) 0.95715(15) 0.0490(7) Uani 1 1 d . . .
H46 H 0.7029 0.1217 0.9796 0.059 Uiso 1 1 calc R . .
C31 C 0.6457(2) 0.41132(13) 0.72663(12) 0.0349(5) Uani 1 1 d . . .
C32 C 0.6052(3) 0.39764(15) 0.66857(12) 0.0408(6) Uani 1 1 d . . .
H32 H 0.5862 0.3533 0.6571 0.049 Uiso 1 1 calc R . .
C33 C 0.5927(3) 0.44874(18) 0.62716(14) 0.0519(8) Uani 1 1 d . . .
C34 C 0.6247(4) 0.51329(18) 0.64524(16) 0.0613(10) Uani 1 1 d . . .
H34 H 0.6193 0.5480 0.6174 0.074 Uiso 1 1 calc R . .
C35 C 0.6644(4) 0.52846(16) 0.70285(17) 0.0585(9) Uani 1 1 d . . .
C36 C 0.6738(3) 0.47660(14) 0.74393(14) 0.0441(6) Uani 1 1 d . . .
H36 H 0.6993 0.4860 0.7834 0.053 Uiso 1 1 calc R . .
C37 C 0.7803(3) 0.32049(16) 0.77065(14) 0.0453(7) Uani 1 1 d . . .
C61 C 0.6795(4) -0.1110(2) 1.02065(18) 0.0673(10) Uani 1 1 d . . .
H61A H 0.7639 -0.0977 1.0216 0.101 Uiso 1 1 calc R . .
H61B H 0.6746 -0.1590 1.0270 0.101 Uiso 1 1 calc R . .
H61C H 0.6420 -0.0875 1.0511 0.101 Uiso 1 1 calc R . .
C62 C 0.5538(5) -0.14791(19) 0.9313(2) 0.0792(13) Uani 1 1 d . . .
H62A H 0.4670 -0.1424 0.9319 0.119 Uiso 1 1 calc R . .
H62B H 0.5787 -0.1906 0.9489 0.119 Uiso 1 1 calc R . .
H62C H 0.5738 -0.1468 0.8912 0.119 Uiso 1 1 calc R . .
C173 C 0.3703(4) 0.30594(19) 0.92399(19) 0.0724(12) Uani 1 1 d . . .
H17A H 0.4207 0.2679 0.9161 0.109 Uiso 1 1 calc R . .
H17B H 0.3114 0.3139 0.8905 0.109 Uiso 1 1 calc R . .
H17C H 0.3282 0.2965 0.9581 0.109 Uiso 1 1 calc R . .
C131 C 0.8662(3) 0.5280(3) 0.9388(2) 0.0814(14) Uani 1 1 d . . .
H13A H 0.9077 0.5636 0.9200 0.122 Uiso 1 1 calc R . .
H13B H 0.9097 0.4862 0.9355 0.122 Uiso 1 1 calc R . .
H13C H 0.8632 0.5389 0.9798 0.122 Uiso 1 1 calc R . .
C151 C 0.4829(4) 0.63311(18) 0.84163(19) 0.0672(10) Uani 1 1 d . . .
H15A H 0.5288 0.6732 0.8532 0.101 Uiso 1 1 calc R . .
H15B H 0.4060 0.6341 0.8583 0.101 Uiso 1 1 calc R . .
H15C H 0.4682 0.6314 0.7993 0.101 Uiso 1 1 calc R . .
C171 C 0.5490(5) 0.3540(3) 0.98419(18) 0.0888(16) Uani 1 1 d . . .
H17E H 0.6016 0.3188 0.9721 0.133 Uiso 1 1 calc R . .
H17F H 0.5131 0.3397 1.0190 0.133 Uiso 1 1 calc R . .
H17G H 0.5961 0.3944 0.9928 0.133 Uiso 1 1 calc R . .
C172 C 0.3676(4) 0.42538(19) 0.95298(17) 0.0663(10) Uani 1 1 d . . .
H17H H 0.4161 0.4655 0.9610 0.099 Uiso 1 1 calc R . .
H17I H 0.3303 0.4127 0.9878 0.099 Uiso 1 1 calc R . .
H17J H 0.3050 0.4342 0.9213 0.099 Uiso 1 1 calc R . .
C231 C 0.0867(4) 0.5088(2) 0.8372(2) 0.0774(12) Uani 1 1 d . . .
H23A H 0.0625 0.4685 0.8566 0.116 Uiso 1 1 calc R . .
H23B H 0.0157 0.5299 0.8168 0.116 Uiso 1 1 calc R . .
H23C H 0.1252 0.5397 0.8660 0.116 Uiso 1 1 calc R . .
C251 C 0.3245(4) 0.5769(2) 0.67265(19) 0.0732(12) Uani 1 1 d . . .
H25A H 0.2576 0.6078 0.6640 0.110 Uiso 1 1 calc R . .
H25B H 0.3434 0.5554 0.6368 0.110 Uiso 1 1 calc R . .
H25C H 0.3951 0.6013 0.6899 0.110 Uiso 1 1 calc R . .
C271 C 0.2096(6) 0.3196(3) 0.6729(3) 0.117(3) Uani 1 1 d . . .
H27A H 0.1557 0.3522 0.6881 0.176 Uiso 1 1 calc R . .
H27B H 0.1621 0.2837 0.6535 0.176 Uiso 1 1 calc R . .
H27C H 0.2572 0.3413 0.6451 0.176 Uiso 1 1 calc R . .
C272 C 0.3768(4) 0.24070(18) 0.69830(19) 0.0668(11) Uani 1 1 d . . .
H27D H 0.3293 0.2075 0.6751 0.100 Uiso 1 1 calc R . .
H27E H 0.4242 0.2187 0.7306 0.100 Uiso 1 1 calc R . .
H27F H 0.4307 0.2634 0.6740 0.100 Uiso 1 1 calc R . .
C273 C 0.2156(5) 0.2553(3) 0.7666(3) 0.0941(17) Uani 1 1 d . . .
H27G H 0.1589 0.2870 0.7808 0.141 Uiso 1 1 calc R . .
H27H H 0.2694 0.2384 0.7993 0.141 Uiso 1 1 calc R . .
H27I H 0.1712 0.2183 0.7472 0.141 Uiso 1 1 calc R . .
C4 C 0.5885(3) 0.17285(15) 0.88561(14) 0.0437(6) Uani 1 1 d D . .
H1 H 0.634(3) 0.2060(15) 0.9088(14) 0.052 Uiso 1 1 d D . .
C331 C 0.5429(5) 0.4343(2) 0.56500(16) 0.0779(13) Uani 1 1 d . . .
H33A H 0.4550 0.4328 0.5624 0.117 Uiso 1 1 calc R . .
H33B H 0.5734 0.3913 0.5530 0.117 Uiso 1 1 calc R . .
H33C H 0.5681 0.4693 0.5395 0.117 Uiso 1 1 calc R . .
C351 C 0.6995(5) 0.59890(18) 0.7208(2) 0.0891(16) Uani 1 1 d . . .
H35A H 0.6606 0.6111 0.7553 0.134 Uiso 1 1 calc R . .
H35B H 0.6736 0.6295 0.6891 0.134 Uiso 1 1 calc R . .
H35C H 0.7869 0.6016 0.7296 0.134 Uiso 1 1 calc R . .
C371 C 0.8825(4) 0.3717(3) 0.7704(3) 0.112(2) Uani 1 1 d . . .
H37A H 0.8790 0.3928 0.7322 0.168 Uiso 1 1 calc R . .
H37B H 0.9600 0.3492 0.7788 0.168 Uiso 1 1 calc R . .
H37C H 0.8735 0.4055 0.8000 0.168 Uiso 1 1 calc R . .
C372 C 0.8015(3) 0.28077(19) 0.82662(15) 0.0549(8) Uani 1 1 d . . .
H37D H 0.7922 0.3099 0.8597 0.082 Uiso 1 1 calc R . .
H37E H 0.8830 0.2623 0.8302 0.082 Uiso 1 1 calc R . .
H37F H 0.7430 0.2445 0.8260 0.082 Uiso 1 1 calc R . .
C373 C 0.7762(5) 0.2729(3) 0.71910(18) 0.0975(19) Uani 1 1 d . . .
H37G H 0.7056 0.2441 0.7190 0.146 Uiso 1 1 calc R . .
H37H H 0.8491 0.2457 0.7223 0.146 Uiso 1 1 calc R . .
H37I H 0.7712 0.2985 0.6830 0.146 Uiso 1 1 calc R . .

loop_
_atom_site_aniso_label
_atom_site_aniso_U_11
_atom_site_aniso_U_22
_atom_site_aniso_U_33
_atom_site_aniso_U_23
_atom_site_aniso_U_13
_atom_site_aniso_U_12
Mo1 0.03384(12) 0.02310(11) 0.03414(12) 0.00187(8) 0.00369(8) 0.00152(8)
Al1 0.0591(6) 0.0533(6) 0.0616(6) 0.0018(5) -0.0177(5) 0.0019(5)
Cl1 0.1872(17) 0.0727(8) 0.1152(11) 0.0360(7) -0.0799(12) -0.0457(9)
Cl2 0.1991(18) 0.0750(8) 0.0941(9) -0.0281(7) -0.0706(11) 0.0449(10)
Cl3 0.0733(10) 0.294(3) 0.165(2) -0.029(2) 0.0152(11) 0.0042(14)
Cl4 0.0816(7) 0.0720(6) 0.0639(6) 0.0045(5) -0.0295(5) -0.0031(5)
N1 0.0465(13) 0.0324(11) 0.0351(11) 0.0022(9) 0.0086(9) 0.0046(9)
N2 0.0383(12) 0.0293(11) 0.0500(13) -0.0028(9) -0.0039(10) 0.0005(9)
N4 0.0427(13) 0.0289(11) 0.0460(12) 0.0036(9) 0.0044(10) 0.0015(9)
N3 0.0349(11) 0.0259(10) 0.0346(10) 0.0008(8) 0.0037(8) 0.0014(8)
N5 0.0467(13) 0.0258(11) 0.0567(15) 0.0084(10) 0.0053(11) 0.0031(9)
N6 0.0630(17) 0.0371(14) 0.0682(18) 0.0187(13) 0.0010(14) 0.0037(12)
C11 0.0458(15) 0.0356(13) 0.0323(12) -0.0048(10) 0.0063(11) 0.0027(11)
C12 0.0477(16) 0.0510(17) 0.0384(14) -0.0141(12) 0.0013(12) 0.0099(13)
C13 0.0424(16) 0.066(2) 0.0465(16) -0.0254(15) 0.0068(13) -0.0039(15)
C14 0.061(2) 0.0480(18) 0.0540(18) -0.0184(15) 0.0147(15) -0.0130(15)
C15 0.0622(19) 0.0377(15) 0.0420(15) -0.0040(12) 0.0087(13) -0.0012(13)
C16 0.0454(15) 0.0355(14) 0.0390(13) -0.0022(11) 0.0030(11) -0.0001(11)
C17 0.072(2) 0.0478(17) 0.0430(16) 0.0083(13) 0.0223(15) 0.0088(16)
C21 0.0331(13) 0.0346(13) 0.0489(15) -0.0014(11) -0.0042(11) 0.0029(10)
C22 0.0369(14) 0.0421(15) 0.0603(18) 0.0024(13) 0.0041(13) 0.0015(12)
C23 0.0400(16) 0.0504(18) 0.064(2) -0.0045(15) 0.0044(14) 0.0075(13)
C24 0.0485(17) 0.0427(16) 0.0622(19) -0.0026(14) -0.0033(14) 0.0153(13)
C25 0.0533(18) 0.0420(16) 0.0502(17) 0.0062(13) -0.0039(14) 0.0118(14)
C26 0.0449(15) 0.0434(16) 0.0429(15) 0.0029(12) 0.0004(12) 0.0084(12)
C27 0.0529(19) 0.0412(17) 0.088(3) -0.0151(17) -0.0210(18) -0.0003(14)
C41 0.0454(15) 0.0318(13) 0.0490(16) 0.0081(11) 0.0049(12) 0.0031(11)
C42 0.0515(17) 0.0361(15) 0.0512(17) 0.0085(13) -0.0043(13) 0.0015(12)
C43 0.0555(18) 0.0339(15) 0.0563(18) 0.0046(13) -0.0042(14) -0.0006(13)
C44 0.0454(16) 0.0365(15) 0.0556(17) 0.0130(13) 0.0049(13) 0.0048(12)
C45 0.0539(18) 0.0452(17) 0.0494(17) 0.0147(14) -0.0042(14) 0.0009(14)
C46 0.0538(18) 0.0401(15) 0.0521(17) 0.0056(13) 0.0009(14) -0.0027(13)
C31 0.0385(13) 0.0293(12) 0.0380(13) 0.0040(10) 0.0095(10) 0.0028(10)
C32 0.0487(16) 0.0372(14) 0.0372(13) 0.0011(11) 0.0082(11) 0.0052(12)
C33 0.064(2) 0.0531(18) 0.0403(15) 0.0111(13) 0.0139(14) 0.0142(15)
C34 0.087(3) 0.0453(18) 0.0567(19) 0.0223(15) 0.0329(19) 0.0157(17)
C35 0.084(3) 0.0313(15) 0.066(2) 0.0073(14) 0.0360(19) -0.0011(15)
C36 0.0581(18) 0.0312(13) 0.0457(15) -0.0012(11) 0.0181(13) -0.0042(12)
C37 0.0381(15) 0.0442(15) 0.0547(17) 0.0106(13) 0.0094(12) 0.0103(12)
C61 0.072(2) 0.057(2) 0.072(2) 0.0310(19) 0.0059(19) 0.0103(18)
C62 0.108(4) 0.0360(18) 0.090(3) 0.0129(18) -0.006(3) -0.003(2)
C173 0.103(3) 0.0461(19) 0.077(3) 0.0100(18) 0.052(2) 0.001(2)
C131 0.0441(19) 0.111(4) 0.088(3) -0.048(3) 0.0034(19) -0.002(2)
C151 0.094(3) 0.0374(17) 0.071(2) 0.0081(16) 0.009(2) 0.0010(18)
C171 0.113(4) 0.110(4) 0.045(2) 0.026(2) 0.013(2) 0.032(3)
C172 0.089(3) 0.054(2) 0.063(2) -0.0012(17) 0.040(2) 0.0096(19)
C231 0.065(2) 0.069(3) 0.103(3) -0.003(2) 0.034(2) 0.013(2)
C251 0.097(3) 0.052(2) 0.071(2) 0.0232(19) 0.014(2) 0.020(2)
C271 0.126(5) 0.065(3) 0.141(5) -0.036(3) -0.086(4) 0.023(3)
C272 0.080(3) 0.0437(18) 0.072(2) -0.0213(17) -0.015(2) 0.0040(17)
C273 0.073(3) 0.070(3) 0.140(5) -0.011(3) 0.013(3) -0.035(2)
C4 0.0510(17) 0.0342(14) 0.0467(16) 0.0038(12) 0.0094(13) 0.0006(12)
C331 0.105(3) 0.086(3) 0.0415(18) 0.0161(19) 0.000(2) 0.017(3)
C351 0.152(5) 0.0309(17) 0.094(3) 0.0025(18) 0.059(3) -0.014(2)
C371 0.036(2) 0.085(3) 0.217(7) 0.063(4) 0.018(3) 0.002(2)
C372 0.0489(18) 0.058(2) 0.0554(19) 0.0062(15) -0.0046(14) 0.0174(15)
C373 0.130(4) 0.110(4) 0.053(2) -0.010(2) 0.007(2) 0.087(3)

loop_
_atom_type_symbol
_atom_type_description
_atom_type_scat_dispersion_real
_atom_type_scat_dispersion_imag
_atom_type_scat_source
C C 0.0033 0.0016 'International Tables Vol C Tables 4.2.6.8 and 6.1.1.4'
H H 0.0000 0.0000 'International Tables Vol C Tables 4.2.6.8 and 6.1.1.4'
Al Al 0.0645 0.0514 'International Tables Vol C Tables 4.2.6.8 and 6.1.1.4'
Cl Cl 0.1484 0.1585 'International Tables Vol C Tables 4.2.6.8 and 6.1.1.4'
Mo Mo -1.6832 0.6857 'International Tables Vol C Tables 4.2.6.8 and 6.1.1.4'
N N 0.0061 0.0033 'International Tables Vol C Tables 4.2.6.8 and 6.1.1.4'

loop_
_geom_angle_atom_site_label_1
_geom_angle_atom_site_label_2
_geom_angle_atom_site_label_3
_geom_angle
_geom_angle_site_symmetry_1
_geom_angle_site_symmetry_3
_geom_angle_publ_flag
N4 Mo1 N3 104.39(10) . . ?
N4 Mo1 N2 103.68(11) . . ?
N3 Mo1 N2 114.37(10) . . ?
N4 Mo1 N1 104.97(11) . . ?
N3 Mo1 N1 115.75(10) . . ?
N2 Mo1 N1 112.07(10) . . ?
Cl3 Al1 Cl1 113.16(12) . . ?
Cl3 Al1 Cl4 110.28(10) . . ?
Cl1 Al1 Cl4 109.19(7) . . ?
Cl3 Al1 Cl2 106.41(11) . . ?
Cl1 Al1 Cl2 107.75(9) . . ?
Cl4 Al1 Cl2 109.97(7) . . ?
C11 N1 C17 115.2(2) . . ?
C11 N1 Mo1 112.11(16) . . ?
C17 N1 Mo1 132.5(2) . . ?
C21 N2 C27 116.6(2) . . ?
C21 N2 Mo1 112.49(17) . . ?
C27 N2 Mo1 130.1(2) . . ?
N5 N4 Mo1 176.0(2) . . ?
C31 N3 C37 115.1(2) . . ?
C31 N3 Mo1 112.25(16) . . ?
C37 N3 Mo1 132.02(18) . . ?
C4 N5 N4 116.9(3) . . ?
C44 N6 C62 121.6(3) . . ?
C44 N6 C61 121.0(3) . . ?
C62 N6 C61 117.2(3) . . ?
C16 C11 C12 119.7(3) . . ?
C16 C11 N1 119.9(3) . . ?
C12 C11 N1 120.4(3) . . ?
C13 C12 C11 120.4(3) . . ?
C14 C13 C12 118.8(3) . . ?
C14 C13 C131 120.7(4) . . ?
C12 C13 C131 120.4(4) . . ?
C15 C14 C13 121.8(3) . . ?
C14 C15 C16 118.6(3) . . ?
C14 C15 C151 121.5(3) . . ?
C16 C15 C151 119.9(3) . . ?
C11 C16 C15 120.7(3) . . ?
N1 C17 C171 111.2(3) . . ?
N1 C17 C173 109.3(3) . . ?
C171 C17 C173 110.1(4) . . ?
N1 C17 C172 108.3(3) . . ?
C171 C17 C172 110.3(3) . . ?
C173 C17 C172 107.7(3) . . ?
C22 C21 C26 119.2(3) . . ?
C22 C21 N2 121.4(3) . . ?
C26 C21 N2 119.4(3) . . ?
C23 C22 C21 120.9(3) . . ?
C22 C23 C24 118.5(3) . . ?
C22 C23 C231 121.5(3) . . ?
C24 C23 C231 120.0(3) . . ?
C25 C24 C23 121.9(3) . . ?
C24 C25 C26 118.9(3) . . ?
C24 C25 C251 121.0(3) . . ?
C26 C25 C251 120.1(3) . . ?
C25 C26 C21 120.6(3) . . ?
C271 C27 N2 111.0(3) . . ?
C271 C27 C272 109.5(4) . . ?
N2 C27 C272 109.6(3) . . ?
C271 C27 C273 109.6(5) . . ?
N2 C27 C273 108.5(3) . . ?
C272 C27 C273 108.8(4) . . ?
C42 C41 C46 117.6(3) . . ?
C42 C41 C4 123.2(3) . . ?
C46 C41 C4 119.2(3) . . ?
C43 C42 C41 121.6(3) . . ?
C42 C43 C44 120.9(3) . . ?
N6 C44 C45 121.4(3) . . ?
N6 C44 C43 121.2(3) . . ?
C45 C44 C43 117.5(3) . . ?
C46 C45 C44 121.1(3) . . ?
C45 C46 C41 121.3(3) . . ?
C36 C31 C32 120.0(3) . . ?
C36 C31 N3 119.2(2) . . ?
C32 C31 N3 120.7(2) . . ?
C31 C32 C33 120.8(3) . . ?
C34 C33 C32 118.0(3) . . ?
C34 C33 C331 121.3(3) . . ?
C32 C33 C331 120.6(3) . . ?
C35 C34 C33 122.4(3) . . ?
C34 C35 C36 118.6(3) . . ?
C34 C35 C351 120.9(3) . . ?
C36 C35 C351 120.4(4) . . ?
C31 C36 C35 120.1(3) . . ?
C372 C37 N3 109.7(2) . . ?
C372 C37 C373 109.1(3) . . ?
N3 C37 C373 109.6(3) . . ?
C372 C37 C371 107.7(4) . . ?
N3 C37 C371 108.3(3) . . ?
C373 C37 C371 112.3(4) . . ?
N5 C4 C41 122.3(3) . . ?

loop_
_geom_bond_atom_site_label_1
_geom_bond_atom_site_label_2
_geom_bond_distance
_geom_bond_site_symmetry_2
_geom_bond_publ_flag
Mo1 N4 1.730(2) . ?
Mo1 N3 1.942(2) . ?
Mo1 N2 1.943(2) . ?
Mo1 N1 1.944(2) . ?
Al1 Cl3 2.092(2) . ?
Al1 Cl1 2.1093(18) . ?
Al1 Cl4 2.1284(15) . ?
Al1 Cl2 2.1296(17) . ?
N1 C11 1.451(4) . ?
N1 C17 1.512(4) . ?
N2 C21 1.447(3) . ?
N2 C27 1.509(4) . ?
N4 N5 1.317(3) . ?
N3 C31 1.444(3) . ?
N3 C37 1.510(4) . ?
N5 C4 1.312(4) . ?
N6 C44 1.364(4) . ?
N6 C62 1.442(5) . ?
N6 C61 1.454(5) . ?
C11 C16 1.389(4) . ?
C11 C12 1.392(4) . ?
C12 C13 1.390(5) . ?
C13 C14 1.388(5) . ?
C13 C131 1.513(5) . ?
C14 C15 1.386(5) . ?
C15 C16 1.390(4) . ?
C15 C151 1.511(5) . ?
C17 C171 1.515(6) . ?
C17 C173 1.522(6) . ?
C17 C172 1.540(5) . ?
C21 C22 1.392(4) . ?
C21 C26 1.397(4) . ?
C22 C23 1.391(4) . ?
C23 C24 1.391(5) . ?
C23 C231 1.495(5) . ?
C24 C25 1.381(5) . ?
C25 C26 1.392(4) . ?
C25 C251 1.505(5) . ?
C27 C271 1.488(6) . ?
C27 C272 1.518(5) . ?
C27 C273 1.570(7) . ?
C41 C42 1.400(4) . ?
C41 C46 1.407(4) . ?
C41 C4 1.425(4) . ?
C42 C43 1.367(4) . ?
C43 C44 1.418(4) . ?
C44 C45 1.406(5) . ?
C45 C46 1.372(4) . ?
C31 C36 1.387(4) . ?
C31 C32 1.390(4) . ?
C32 C33 1.391(4) . ?
C33 C34 1.387(5) . ?
C33 C331 1.505(5) . ?
C34 C35 1.385(6) . ?
C35 C36 1.396(4) . ?
C35 C351 1.503(5) . ?
C37 C372 1.508(4) . ?
C37 C373 1.514(5) . ?
C37 C371 1.524(5) . ?
